data_1575031
loop_
_publ_author_name
'Nimmo, Alastair J.'
'Goodfellow, Alister S.'
'Guntley, Jacob T.'
'McKay, Aidan P.'
'Cordes, David B.'
'B\"uhl, Michael'
'Smith, Andrew D.'

_publ_section_title
;
 Isothiourea catalysed enantioselective generation of point and axially
 chiral iminothia- and iminoselenazinanones
;
_journal_issue 23
_journal_name_full 'Chemical Science'
_journal_page_first 10494
_journal_page_last 10502
_journal_paper_doi 10.1039/D5SC02435H
_journal_volume 16
_journal_year 2025
_chemical_absolute_configuration ad
_chemical_formula_moiety 'C18 H13 F3 N2 O2 Se'
_chemical_formula_sum 'C18 H13 F3 N2 O2 Se'
_chemical_formula_weight 425.26
_chemical_name_systematic
;
(R,Z)-N-(4-oxo-3-phenyl-6-(trifluoromethyl)-1,3-selenazinan-2-ylidene)benzamide
;
_space_group_crystal_system monoclinic
_space_group_IT_number 4
_space_group_name_Hall 'P 2yb'
_space_group_name_H-M_alt 'P 1 21 1'
_atom_sites_solution_hydrogens geom
_atom_sites_solution_primary dual
_audit_creation_date 2024-07-08
_audit_creation_method
;
Olex2 1.5
(compiled 2024.02.16 svn.r378c4104 for OlexSys, GUI svn.r6928)
;
_audit_update_record
;
2024-12-17 deposited with the CCDC.	2025-04-30 downloaded from the CCDC.
;
_cell_angle_alpha 90
_cell_angle_beta 91.4505(5)
_cell_angle_gamma 90
_cell_formula_units_Z 4
_cell_length_a 9.51115(5)
_cell_length_b 16.17558(9)
_cell_length_c 10.71507(5)
_cell_measurement_reflns_used 43241
_cell_measurement_temperature 100
_cell_measurement_theta_max 74.9910
_cell_measurement_theta_min 4.6210
_cell_volume 1647.968(15)
_computing_cell_refinement 'CrysAlisPro 1.171.43.109a (Rigaku OD, 2024)'
_computing_data_collection 'CrysAlisPro system (CCD 42.94a (release 21-06-2023))'
_computing_data_reduction 'CrysAlisPro 1.171.43.109a (Rigaku OD, 2024)'
_computing_molecular_graphics 'Olex2 1.5 (Dolomanov et al., 2009)'
_computing_publication_material 'Olex2 1.5 (Dolomanov et al., 2009)'
_computing_structure_refinement 'SHELXL 2019/3 (Sheldrick, 2015)'
_computing_structure_solution 'SHELXT 2018/2 (Sheldrick, 2018)'
_diffrn_ambient_temperature 100
_diffrn_detector 'hybrid photon counting detector'
_diffrn_detector_area_resol_mean 5.8140
_diffrn_detector_type 'Dectris PILATUS P200K'
_diffrn_measured_fraction_theta_full 1.000
_diffrn_measured_fraction_theta_max 0.988
_diffrn_measurement_details
;
List of Runs (angles in degrees, time in seconds):

  # Type    Start    End  Width  t~exp~   \w     \q     \k     \f   Frames
#--------------------------------------------------------------------------
  1  \w    -89.00  89.00   0.50    0.50    --    0.00  25.00 -35.00  356
  2  \w    -89.00  89.00   0.50    0.50    --    0.00  25.00 -35.00  356
  3  \w    -84.00  94.00   0.50    0.50    --    5.00  55.00 -43.94  356
  4  \w    -84.00  94.00   0.50    0.50    --    5.00  25.00 -35.00  356
  5  \w   -129.00  49.00   0.50    0.50    --  -40.00  55.00-179.28  356
  6  \w   -133.00  45.00   0.50    0.50    --  -44.00  55.00 -46.51  356
  7  \w   -133.00  45.00   0.50    0.50    --  -44.00  55.00  76.52  356
  8  \w   -137.00  41.00   0.50    0.50    --  -48.00  54.00  19.81  356
  9  \w   -145.00  33.00   0.50    0.50    --  -56.00  55.00-109.87  356
 10  \w   -145.00  33.00   0.50    0.50    --  -56.00  55.00 -70.27  356
 11  \w   -149.00  29.00   0.50    0.50    --  -60.00  55.00  75.62  356
 12  \w   -149.00  29.00   0.50    0.50    --  -60.00  54.00 160.15  356
 13  \w   -149.00  29.00   0.50    0.50    --  -60.00  55.00  32.92  356
 14  \w     -1.00  25.00   0.50    0.50    --  -64.00  55.00 136.39   52
 15  \w     -4.00  25.00   0.50    0.50    --  -64.00  55.00   3.11   58
 16  \w     -8.00  18.00   0.50    0.50    --  -68.00  55.00 -40.17   52
 17  \w    -11.00  20.00   0.50    0.50    --  -68.00  55.00-141.33   62
 18  \w     -9.00  19.00   0.50    0.50    --  -68.00  54.00 129.77   56
 19  \w    -18.00  17.00   0.50    0.50    --  -72.00  55.00 113.88   70
 20  \w    -11.00  15.00   0.50    0.50    --  -72.00  55.00 -55.89   52
 21  \w    -10.00  17.00   0.50    0.50    --  -72.00  55.00-115.04   54
 22  \w   -118.00 -52.00   0.50    0.50    --  -76.00  55.00-148.90  132
 23  \w    -14.00  12.00   0.50    0.50    --  -76.00  55.00-163.05   52
 24  \w    -24.00  12.00   0.50    0.50    --  -76.00  55.00  87.17   72
 25  \w    -16.00  12.00   0.50    0.50    --  -76.00  55.00   8.47   56
 26  \w    -74.00 -48.00   0.50    0.50    --  -76.00  55.00  87.17   52
 27  \w    -19.00  13.00   0.50    0.50    --  -76.00  55.00  41.74   64
 28  \w    -48.00  13.00   0.50    0.50    --  -76.00  55.00-148.90  122
 29  \w    -17.00  13.00   0.50    0.50    --  -76.00  55.00 -73.60   60
 30  \w   -118.00 -39.00   0.50    0.50    --  -76.00  55.00  41.74  158
 31  \w    -14.00  12.00   0.50    0.50    --  -76.00  52.00 -19.26   52
 32  \w   -143.00   8.00   0.50    0.50    --  -80.00  55.00  77.55  302
 33  \w    -23.00   5.00   0.50    0.50    --  -84.00  54.00 132.88   56
 34  \w   -133.00 -29.00   0.50    0.50    --  -84.00  54.00 132.88  208
 35  \w    -43.00  -3.00   0.50    0.50    --  -84.00  51.00 -80.26   80
 36  \w   -110.00 -84.00   0.50    0.50    --  -84.00  51.00 -80.26   52
 37  \w   -131.00  -3.00   0.50    0.50    --  -92.00  53.00 -22.53  256
 38  \w   -109.00 -83.00   0.50    0.50    --  -96.50  54.00-163.32   52
 39  \w   -183.00  -9.00   0.50    0.50    --  -96.50  55.00  33.10  348
 40  \w   -139.00  -8.00   0.50    0.50    --  -96.50  54.00 163.58  262
 41  \w   -163.00-136.00   0.50    0.50    --  -96.50  54.00-163.32   54
 42  \w   -147.00  -8.00   0.50    0.50    --  -96.50  53.00-119.00  278
 43  \w   -123.00  -8.00   0.50    0.50    --  -96.50  55.00 -47.33  230
 44  \w   -179.00-152.00   0.50    0.50    --  -96.50  55.00 -47.33   54
 45  \w   -120.00 -10.00   0.50    0.50    --  -96.50  54.00-170.94  220
 46  \w   -185.00-124.00   0.50    0.50    --  -96.50  54.00-170.94  122
 47  \w   -184.00 -11.00   0.50    0.50    --  -96.50  55.00  67.50  346
 48  \w    -39.00  -9.00   0.50    0.50    --  -96.50  55.00 120.66   60
 49  \w   -178.00 -45.00   0.50    0.50    --  -96.50  55.00 120.66  266
 50  \w   -185.00  -8.00   0.50    0.50    --  -96.50  55.00 -97.91  354
 51  \w    -42.00  -8.00   0.50    0.50    --  -96.50  55.00  -0.89   68
 52  \w   -114.00 -49.00   0.50    0.50    --  -96.50  55.00  -0.89  130
 53  \w    -49.00  -9.00   0.50    0.50    --  -96.50  54.00-163.32   80
 54  \w   -176.00-129.00   0.50    0.50    --  -96.50  55.00  -0.89   94
 55  \w    -82.00 -54.00   0.50    0.50    --  -96.50  54.00-163.32   56
 56  \w    -53.00 -27.00   0.50    0.50    --  -96.50  25.00 -35.00   52
 57  \w   -132.00-106.00   0.50    0.50    --  -96.50  25.00 -35.00   52
;
_diffrn_measurement_device 'AFC11: Quarter \c 4 circle'
_diffrn_measurement_device_type 'Rigaku XtaLAB P200K'
_diffrn_measurement_method 'shutterless scans'
_diffrn_measurement_specimen_support Loop
_diffrn_orient_matrix_type 'CrysAlisPro convention (1999,Acta A55,543-557)'
_diffrn_orient_matrix_UB_11 -0.0314904000
_diffrn_orient_matrix_UB_12 0.0236236000
_diffrn_orient_matrix_UB_13 0.1356913000
_diffrn_orient_matrix_UB_21 0.1508083000
_diffrn_orient_matrix_UB_22 0.0335069000
_diffrn_orient_matrix_UB_23 0.0175452000
_diffrn_orient_matrix_UB_31 -0.0501841000
_diffrn_orient_matrix_UB_32 0.0859846000
_diffrn_orient_matrix_UB_33 -0.0442292000
_diffrn_radiation_monochromator 'Rigaku Osmic Confocal Optical System'
_diffrn_radiation_probe x-ray
_diffrn_radiation_type 'Cu K\a'
_diffrn_radiation_wavelength 1.54184
_diffrn_reflns_av_R_equivalents 0.0709
_diffrn_reflns_av_unetI/netI 0.0274
_diffrn_reflns_Laue_measured_fraction_full 1.000
_diffrn_reflns_Laue_measured_fraction_max 0.988
_diffrn_reflns_limit_h_max 11
_diffrn_reflns_limit_h_min -11
_diffrn_reflns_limit_k_max 20
_diffrn_reflns_limit_k_min -19
_diffrn_reflns_limit_l_max 13
_diffrn_reflns_limit_l_min -13
_diffrn_reflns_number 61612
_diffrn_reflns_point_group_measured_fraction_full 0.998
_diffrn_reflns_point_group_measured_fraction_max 0.973
_diffrn_reflns_theta_full 67.684
_diffrn_reflns_theta_max 75.618
_diffrn_reflns_theta_min 4.127
_diffrn_source 'Rotating Anode'
_diffrn_source_type 'Rigaku MM-007HF'
_exptl_absorpt_coefficient_mu 3.538
_exptl_absorpt_correction_T_max 1.00000
_exptl_absorpt_correction_T_min 0.72712
_exptl_absorpt_correction_type multi-scan
_exptl_absorpt_process_details
;
CrysAlisPro 1.171.43.109a (Rigaku Oxford Diffraction, 2024)
Empirical absorption correction using spherical harmonics,
implemented in SCALE3 ABSPACK scaling algorithm.
;
_exptl_crystal_colour colourless
_exptl_crystal_colour_primary colourless
_exptl_crystal_density_diffrn 1.714
_exptl_crystal_description plate
_exptl_crystal_F_000 848
_exptl_crystal_recrystallization_method 'Re-crystallisation from solvent: Hexane into ethyl acetate'
_exptl_crystal_size_max 0.09
_exptl_crystal_size_mid 0.07
_exptl_crystal_size_min 0.01
_refine_diff_density_max 0.437
_refine_diff_density_min -0.502
_refine_diff_density_rms 0.055
_refine_ls_abs_structure_details
;
 Flack x determined using 3000 quotients [(I+)-(I-)]/[(I+)+(I-)]
 (Parsons, Flack and Wagner, Acta Cryst. B69 (2013) 249-259).
;
_refine_ls_abs_structure_Flack -0.046(10)
_refine_ls_extinction_method none
_refine_ls_goodness_of_fit_ref 1.070
_refine_ls_hydrogen_treatment constr
_refine_ls_matrix_type full
_refine_ls_number_parameters 469
_refine_ls_number_reflns 6656
_refine_ls_number_restraints 1
_refine_ls_restrained_S_all 1.070
_refine_ls_R_factor_all 0.0285
_refine_ls_R_factor_gt 0.0280
_refine_ls_shift/su_max 0.001
_refine_ls_shift/su_mean 0.000
_refine_ls_structure_factor_coef Fsqd
_refine_ls_weighting_details 'w=1/[\s^2^(Fo^2^)+(0.0547P)^2^] where P=(Fo^2^+2Fc^2^)/3'
_refine_ls_weighting_scheme calc
_refine_ls_wR_factor_gt 0.0752
_refine_ls_wR_factor_ref 0.0755
_reflns_Friedel_coverage 0.899
_reflns_Friedel_fraction_full 0.996
_reflns_Friedel_fraction_max 0.956
_reflns_number_gt 6489
_reflns_number_total 6656
_reflns_threshold_expression 'I > 2\s(I)'
_cod_data_source_file d5sc02435h2.cif
_cod_data_source_block 53
_cod_depositor_comments
;
The following automatic conversions were performed:

data item '_diffrn_radiation_probe' value 'X-ray' was changed to
'x-ray' in accordance with the
/home/data/users/saulius/crontab/automatic-downloads/current/RSC/lib/dictionaries/cif_core.dic
dictionary named 'cif_core.dic' version 2.4.2 last updated on
2011-04-26.

Automatic conversion script
Id: cif_fix_values 8170 2020-07-09 18:12:32Z antanas 
;
_cod_database_code 1575031
_shelx_shelxl_version_number 2019/3
_shelx_space_group_comment
;
The symmetry employed for this shelxl refinement is uniquely defined
by the following loop, which should always be used as a source of
symmetry information in preference to the above space-group names.
They are only intended as comments.
;
_shelx_estimated_absorpt_t_max 0.965
_shelx_estimated_absorpt_t_min 0.741
_olex2_refinement_description
;
1. Fixed Uiso
 At 1.2 times of:
  All C(H) groups, All C(H,H) groups
2.a Ternary CH refined with riding coordinates:
 C6(H6), C26(H26)
2.b Secondary CH2 refined with riding coordinates:
 C5(H5A,H5B), C25(H25A,H25B)
2.c Aromatic/amide H refined with riding coordinates:
 C15(H15), C16(H16), C17(H17), C18(H18), C19(H19), C9(H9), C10(H10), C11(H11),
 C12(H12), C13(H13), C35(H35), C36(H36), C37(H37), C38(H38), C39(H39), C29(H29),
  C30(H30), C31(H31), C32(H32), C33(H33)
;

loop_
_space_group_symop_operation_xyz
'x, y, z'
'-x, y+1/2, -z'

loop_
_atom_site_label
_atom_site_type_symbol
_atom_site_fract_x
_atom_site_fract_y
_atom_site_fract_z
_atom_site_U_iso_or_equiv
_atom_site_adp_type
_atom_site_occupancy
_atom_site_site_symmetry_order
_atom_site_calc_flag
_atom_site_refinement_flags_posn
_atom_site_refinement_flags_adp
_atom_site_refinement_flags_occupancy
_atom_site_disorder_assembly
_atom_site_disorder_group
Se1 Se 0.27985(4) 0.46041(2) 0.64467(3) 0.01966(11) Uani 1 1 d . . . . .
Se21 Se 0.73409(4) 0.53525(2) 0.85842(3) 0.01889(11) Uani 1 1 d . . . . .
F1 F 0.0136(2) 0.39176(15) 0.46706(19) 0.0268(5) Uani 1 1 d . . . . .
F2 F -0.0473(3) 0.42825(14) 0.6515(2) 0.0308(5) Uani 1 1 d . . . . .
F3 F -0.0516(2) 0.29949(15) 0.5991(2) 0.0332(6) Uani 1 1 d . . . . .
F21 F 0.4118(2) 0.58309(14) 0.86599(19) 0.0246(5) Uani 1 1 d . . . . .
F22 F 0.4319(2) 0.71265(15) 0.9085(2) 0.0310(5) Uani 1 1 d . . . . .
F23 F 0.4998(2) 0.62165(15) 1.04329(19) 0.0279(5) Uani 1 1 d . . . . .
O4 O 0.2705(3) 0.26180(16) 0.3496(2) 0.0219(5) Uani 1 1 d . . . . .
O7 O 0.4446(3) 0.59265(17) 0.6102(2) 0.0328(7) Uani 1 1 d . . . . .
O24 O 0.7761(3) 0.7391(2) 1.1434(2) 0.0255(7) Uani 1 1 d . . . . .
O27 O 0.8644(3) 0.39564(18) 0.8915(2) 0.0344(7) Uani 1 1 d . . . . .
N3 N 0.3145(3) 0.39526(18) 0.3963(2) 0.0162(6) Uani 1 1 d . . . . .
N2 N 0.3841(3) 0.52958(19) 0.4242(3) 0.0191(6) Uani 1 1 d . . . . .
N23 N 0.8065(3) 0.60352(18) 1.1005(3) 0.0172(6) Uani 1 1 d . . . . .
N22 N 0.8618(3) 0.46743(18) 1.0772(3) 0.0184(6) Uani 1 1 d . . . . .
C6 C 0.1700(4) 0.3583(2) 0.6363(3) 0.0180(7) Uani 1 1 d . . . . .
H6 H 0.163685 0.337629 0.723947 0.022 Uiso 1 1 calc R U . . .
C5 C 0.2488(4) 0.2931(2) 0.5649(3) 0.0174(7) Uani 1 1 d . . . . .
H5A H 0.194533 0.240936 0.567160 0.021 Uiso 1 1 calc R U . . .
H5B H 0.340226 0.283058 0.608457 0.021 Uiso 1 1 calc R U . . .
C4 C 0.2763(4) 0.3140(2) 0.4298(3) 0.0174(7) Uani 1 1 d . . . . .
C2 C 0.3332(3) 0.4637(2) 0.4736(3) 0.0179(7) Uani 1 1 d . . . . .
C20 C 0.0217(4) 0.3705(2) 0.5888(3) 0.0231(7) Uani 1 1 d . . . . .
C14 C 0.3377(4) 0.4075(2) 0.2629(3) 0.0166(7) Uani 1 1 d . . . . .
C15 C 0.2250(4) 0.4310(2) 0.1873(3) 0.0203(7) Uani 1 1 d . . . . .
H15 H 0.135745 0.441461 0.221818 0.024 Uiso 1 1 calc R U . . .
C16 C 0.2447(4) 0.4391(2) 0.0593(3) 0.0238(8) Uani 1 1 d . . . . .
H16 H 0.168810 0.455853 0.005830 0.029 Uiso 1 1 calc R U . . .
C17 C 0.3754(4) 0.4226(2) 0.0102(3) 0.0239(8) Uani 1 1 d . . . . .
H17 H 0.387831 0.426609 -0.077252 0.029 Uiso 1 1 calc R U . . .
C18 C 0.4879(4) 0.4003(2) 0.0880(3) 0.0233(8) Uani 1 1 d . . . . .
H18 H 0.577659 0.390377 0.054098 0.028 Uiso 1 1 calc R U . . .
C19 C 0.4687(4) 0.3926(2) 0.2161(3) 0.0191(7) Uani 1 1 d . . . . .
H19 H 0.544959 0.377335 0.270223 0.023 Uiso 1 1 calc R U . . .
C7 C 0.4106(4) 0.5985(2) 0.5000(3) 0.0211(7) Uani 1 1 d . . . . .
C8 C 0.3977(4) 0.6795(2) 0.4365(3) 0.0187(7) Uani 1 1 d . . . . .
C9 C 0.3918(4) 0.6861(2) 0.3065(3) 0.0216(7) Uani 1 1 d . . . . .
H9 H 0.394265 0.637977 0.255861 0.026 Uiso 1 1 calc R U . . .
C10 C 0.3825(4) 0.7639(2) 0.2520(4) 0.0260(8) Uani 1 1 d . . . . .
H10 H 0.381990 0.769003 0.163646 0.031 Uiso 1 1 calc R U . . .
C11 C 0.3737(4) 0.8343(3) 0.3258(4) 0.0281(9) Uani 1 1 d . . . . .
H11 H 0.365107 0.887180 0.287915 0.034 Uiso 1 1 calc R U . . .
C12 C 0.3776(4) 0.8271(2) 0.4546(4) 0.0257(8) Uani 1 1 d . . . . .
H12 H 0.370943 0.875169 0.504941 0.031 Uiso 1 1 calc R U . . .
C13 C 0.3912(4) 0.7507(2) 0.5101(3) 0.0214(7) Uani 1 1 d . . . . .
H13 H 0.396116 0.746382 0.598476 0.026 Uiso 1 1 calc R U . . .
C26 C 0.6407(4) 0.6427(2) 0.8654(3) 0.0168(7) Uani 1 1 d . . . . .
H26 H 0.627827 0.662054 0.777192 0.020 Uiso 1 1 calc R U . . .
C25 C 0.7356(4) 0.7051(2) 0.9308(3) 0.0176(7) Uani 1 1 d . . . . .
H25A H 0.823976 0.709348 0.884322 0.021 Uiso 1 1 calc R U . . .
H25B H 0.689206 0.759843 0.927154 0.021 Uiso 1 1 calc R U . . .
C24 C 0.7720(4) 0.6854(2) 1.0650(3) 0.0186(7) Uani 1 1 d . . . . .
C22 C 0.8100(3) 0.5338(2) 1.0269(3) 0.0159(6) Uani 1 1 d . . . . .
C40 C 0.4961(4) 0.6392(2) 0.9198(3) 0.0202(7) Uani 1 1 d . . . . .
C34 C 0.8416(4) 0.5930(2) 1.2333(3) 0.0167(7) Uani 1 1 d . . . . .
C35 C 0.7365(4) 0.5674(2) 1.3117(3) 0.0207(7) Uani 1 1 d . . . . .
H35 H 0.645279 0.554356 1.279190 0.025 Uiso 1 1 calc R U . . .
C36 C 0.7673(4) 0.5612(2) 1.4392(3) 0.0231(8) Uani 1 1 d . . . . .
H36 H 0.696983 0.543168 1.494440 0.028 Uiso 1 1 calc R U . . .
C37 C 0.9009(4) 0.5815(2) 1.4859(3) 0.0239(8) Uani 1 1 d . . . . .
H37 H 0.920698 0.579074 1.573178 0.029 Uiso 1 1 calc R U . . .
C38 C 1.0048(4) 0.6051(2) 1.4052(3) 0.0236(8) Uani 1 1 d . . . . .
H38 H 1.096676 0.617226 1.436931 0.028 Uiso 1 1 calc R U . . .
C39 C 0.9755(4) 0.6112(2) 1.2780(3) 0.0206(7) Uani 1 1 d . . . . .
H39 H 1.046536 0.627632 1.222443 0.025 Uiso 1 1 calc R U . . .
C27 C 0.8696(4) 0.3956(2) 1.0059(3) 0.0215(7) Uani 1 1 d . . . . .
C28 C 0.8839(4) 0.3171(2) 1.0759(3) 0.0183(7) Uani 1 1 d . . . . .
C29 C 0.8881(4) 0.3151(2) 1.2068(3) 0.0222(8) Uani 1 1 d . . . . .
H29 H 0.884324 0.365047 1.253123 0.027 Uiso 1 1 calc R U . . .
C30 C 0.8980(4) 0.2396(3) 1.2685(3) 0.0259(8) Uani 1 1 d . . . . .
H30 H 0.903173 0.238160 1.357141 0.031 Uiso 1 1 calc R U . . .
C31 C 0.9003(4) 0.1666(2) 1.2013(4) 0.0263(8) Uani 1 1 d . . . . .
H31 H 0.904767 0.115155 1.243888 0.032 Uiso 1 1 calc R U . . .
C32 C 0.8959(4) 0.1684(2) 1.0711(4) 0.0234(8) Uani 1 1 d . . . . .
H32 H 0.897926 0.118305 1.024886 0.028 Uiso 1 1 calc R U . . .
C33 C 0.8888(4) 0.2435(2) 1.0096(3) 0.0206(7) Uani 1 1 d . . . . .
H33 H 0.887131 0.244688 0.920946 0.025 Uiso 1 1 calc R U . . .

loop_
_atom_site_aniso_label
_atom_site_aniso_U_11
_atom_site_aniso_U_22
_atom_site_aniso_U_33
_atom_site_aniso_U_23
_atom_site_aniso_U_13
_atom_site_aniso_U_12
Se1 0.0331(2) 0.0129(2) 0.01307(19) -0.00044(14) 0.00134(14) -0.00180(15)
Se21 0.0310(2) 0.0124(2) 0.01319(19) -0.00138(14) -0.00110(14) 0.00177(15)
F1 0.0266(11) 0.0313(13) 0.0224(10) 0.0024(9) 0.0004(8) 0.0068(9)
F2 0.0356(12) 0.0247(12) 0.0329(12) 0.0043(9) 0.0164(10) 0.0113(10)
F3 0.0247(11) 0.0222(12) 0.0528(15) 0.0066(11) 0.0056(11) -0.0023(9)
F21 0.0272(11) 0.0240(12) 0.0225(10) 0.0010(8) -0.0035(8) -0.0104(9)
F22 0.0215(11) 0.0218(12) 0.0498(14) 0.0018(10) 0.0027(10) 0.0021(9)
F23 0.0278(11) 0.0388(14) 0.0173(10) -0.0020(9) 0.0018(8) -0.0065(10)
O4 0.0311(14) 0.0136(14) 0.0213(13) -0.0035(10) 0.0037(10) -0.0012(11)
O7 0.0591(19) 0.0212(15) 0.0177(13) 0.0014(10) -0.0038(12) -0.0135(13)
O24 0.0402(17) 0.0159(15) 0.0199(14) -0.0043(10) -0.0056(12) 0.0018(10)
O27 0.066(2) 0.0212(15) 0.0160(12) -0.0024(11) 0.0003(12) 0.0126(14)
N3 0.0236(14) 0.0137(14) 0.0114(13) -0.0003(11) -0.0002(10) -0.0015(11)
N2 0.0255(14) 0.0152(14) 0.0165(13) 0.0003(11) 0.0019(11) -0.0035(12)
N23 0.0239(14) 0.0120(14) 0.0157(13) -0.0014(11) -0.0011(11) 0.0008(12)
N22 0.0238(14) 0.0134(14) 0.0180(13) 0.0007(12) -0.0012(11) 0.0014(12)
C6 0.0275(18) 0.0120(16) 0.0145(15) 0.0032(13) 0.0039(13) 0.0015(13)
C5 0.0240(18) 0.0120(17) 0.0162(17) 0.0022(13) 0.0014(13) -0.0004(13)
C4 0.0194(16) 0.0123(17) 0.0203(17) 0.0015(14) -0.0005(13) 0.0012(13)
C2 0.0198(15) 0.0195(18) 0.0142(14) -0.0003(13) 0.0005(12) 0.0024(14)
C20 0.0275(19) 0.0168(18) 0.0251(18) 0.0019(14) 0.0076(14) 0.0056(15)
C14 0.0250(17) 0.0111(16) 0.0139(15) -0.0012(12) 0.0024(13) -0.0036(13)
C15 0.0239(18) 0.0170(18) 0.0201(17) 0.0002(14) 0.0000(14) -0.0009(14)
C16 0.033(2) 0.018(2) 0.0200(18) 0.0037(14) -0.0061(15) -0.0033(15)
C17 0.040(2) 0.0167(18) 0.0147(17) 0.0002(13) 0.0019(15) -0.0067(16)
C18 0.0295(19) 0.0191(18) 0.0217(17) -0.0008(14) 0.0060(14) -0.0065(15)
C19 0.0239(17) 0.0136(17) 0.0199(16) -0.0014(14) 0.0004(13) -0.0022(13)
C7 0.0274(18) 0.0166(18) 0.0194(17) -0.0026(14) 0.0043(14) -0.0047(14)
C8 0.0181(16) 0.0159(18) 0.0222(17) 0.0002(14) 0.0007(13) -0.0034(13)
C9 0.0237(18) 0.0196(19) 0.0214(17) -0.0024(14) 0.0000(14) -0.0012(14)
C10 0.0289(19) 0.026(2) 0.0230(19) 0.0040(15) -0.0022(15) -0.0023(16)
C11 0.0269(19) 0.0191(19) 0.038(2) 0.0053(16) -0.0101(16) 0.0005(15)
C12 0.0218(18) 0.0184(19) 0.037(2) -0.0072(16) -0.0057(15) 0.0022(14)
C13 0.0200(17) 0.0212(19) 0.0229(18) -0.0056(14) 0.0007(14) -0.0030(14)
C26 0.0204(16) 0.0131(16) 0.0168(16) 0.0023(13) -0.0022(12) -0.0013(13)
C25 0.0218(16) 0.0139(17) 0.0172(16) -0.0003(14) 0.0004(13) -0.0008(13)
C24 0.0212(16) 0.0134(18) 0.0211(16) 0.0001(14) -0.0023(13) -0.0004(14)
C22 0.0194(15) 0.0145(16) 0.0138(14) -0.0007(13) -0.0006(11) 0.0002(14)
C40 0.0226(17) 0.0184(17) 0.0196(17) -0.0004(14) -0.0008(13) -0.0038(14)
C34 0.0258(17) 0.0096(16) 0.0144(16) -0.0012(12) -0.0030(13) 0.0020(13)
C35 0.0244(18) 0.0146(18) 0.0229(18) -0.0006(14) -0.0005(14) 0.0008(14)
C36 0.033(2) 0.015(2) 0.0204(18) -0.0004(14) 0.0026(15) -0.0002(15)
C37 0.039(2) 0.0151(18) 0.0168(17) 0.0014(13) -0.0061(15) 0.0067(15)
C38 0.0273(18) 0.0152(17) 0.0281(19) -0.0009(15) -0.0082(15) 0.0019(15)
C39 0.0263(18) 0.0140(16) 0.0213(17) 0.0001(14) -0.0001(14) 0.0023(14)
C27 0.0267(18) 0.0152(18) 0.0224(17) -0.0007(14) -0.0006(14) 0.0038(14)
C28 0.0174(16) 0.0171(18) 0.0204(17) -0.0002(14) 0.0004(13) 0.0004(13)
C29 0.0248(18) 0.022(2) 0.0199(17) 0.0006(14) -0.0004(14) -0.0007(15)
C30 0.0271(19) 0.028(2) 0.0226(18) 0.0070(16) -0.0005(15) 0.0006(16)
C31 0.0216(17) 0.0197(19) 0.038(2) 0.0094(16) 0.0002(15) -0.0002(14)
C32 0.0209(17) 0.0160(18) 0.033(2) -0.0020(15) 0.0004(15) 0.0006(14)
C33 0.0191(17) 0.0179(18) 0.0247(18) -0.0012(14) -0.0013(14) 0.0009(13)

loop_
_atom_type_symbol
_atom_type_description
_atom_type_scat_dispersion_real
_atom_type_scat_dispersion_imag
_atom_type_scat_source
C C 0.0181 0.0091 'International Tables Vol C Tables 4.2.6.8 and 6.1.1.4'
H H 0.0000 0.0000 'International Tables Vol C Tables 4.2.6.8 and 6.1.1.4'
N N 0.0311 0.0180 'International Tables Vol C Tables 4.2.6.8 and 6.1.1.4'
O O 0.0492 0.0322 'International Tables Vol C Tables 4.2.6.8 and 6.1.1.4'
F F 0.0727 0.0534 'International Tables Vol C Tables 4.2.6.8 and 6.1.1.4'
Se Se -0.7943 1.1372 'International Tables Vol C Tables 4.2.6.8 and 6.1.1.4'

loop_
_geom_angle_atom_site_label_1
_geom_angle_atom_site_label_2
_geom_angle_atom_site_label_3
_geom_angle
_geom_angle_site_symmetry_1
_geom_angle_site_symmetry_3
_geom_angle_publ_flag
C2 Se1 C6 97.70(14) . . ?
C22 Se21 C26 97.77(14) . . ?
C4 N3 C14 114.8(3) . . ?
C2 N3 C4 128.2(3) . . ?
C2 N3 C14 117.0(3) . . ?
C2 N2 C7 118.9(3) . . ?
C24 N23 C34 114.6(3) . . ?
C22 N23 C24 128.5(3) . . ?
C22 N23 C34 117.0(3) . . ?
C22 N22 C27 119.2(3) . . ?
Se1 C6 H6 106.5 . . ?
C5 C6 Se1 109.9(2) . . ?
C5 C6 H6 106.5 . . ?
C20 C6 Se1 113.7(2) . . ?
C20 C6 H6 106.5 . . ?
C20 C6 C5 113.2(3) . . ?
C6 C5 H5A 108.5 . . ?
C6 C5 H5B 108.5 . . ?
C6 C5 C4 115.3(3) . . ?
H5A C5 H5B 107.5 . . ?
C4 C5 H5A 108.5 . . ?
C4 C5 H5B 108.5 . . ?
O4 C4 N3 118.6(3) . . ?
O4 C4 C5 121.2(3) . . ?
N3 C4 C5 120.2(3) . . ?
N3 C2 Se1 121.0(2) . . ?
N2 C2 Se1 121.8(3) . . ?
N2 C2 N3 117.2(3) . . ?
F1 C20 C6 113.1(3) . . ?
F2 C20 F1 107.0(3) . . ?
F2 C20 F3 107.1(3) . . ?
F2 C20 C6 113.1(3) . . ?
F3 C20 F1 106.2(3) . . ?
F3 C20 C6 110.1(3) . . ?
C15 C14 N3 118.4(3) . . ?
C19 C14 N3 119.5(3) . . ?
C19 C14 C15 122.1(3) . . ?
C14 C15 H15 120.6 . . ?
C14 C15 C16 118.8(3) . . ?
C16 C15 H15 120.6 . . ?
C15 C16 H16 120.0 . . ?
C17 C16 C15 119.9(3) . . ?
C17 C16 H16 120.0 . . ?
C16 C17 H17 119.8 . . ?
C16 C17 C18 120.5(3) . . ?
C18 C17 H17 119.8 . . ?
C17 C18 H18 120.1 . . ?
C17 C18 C19 119.7(3) . . ?
C19 C18 H18 120.1 . . ?
C14 C19 C18 119.0(3) . . ?
C14 C19 H19 120.5 . . ?
C18 C19 H19 120.5 . . ?
O7 C7 N2 122.7(3) . . ?
O7 C7 C8 122.0(3) . . ?
N2 C7 C8 115.2(3) . . ?
C9 C8 C7 121.9(3) . . ?
C9 C8 C13 119.8(3) . . ?
C13 C8 C7 118.3(3) . . ?
C8 C9 H9 120.3 . . ?
C10 C9 C8 119.4(3) . . ?
C10 C9 H9 120.3 . . ?
C9 C10 H10 119.8 . . ?
C9 C10 C11 120.4(3) . . ?
C11 C10 H10 119.8 . . ?
C10 C11 H11 120.1 . . ?
C12 C11 C10 119.9(4) . . ?
C12 C11 H11 120.1 . . ?
C11 C12 H12 119.8 . . ?
C13 C12 C11 120.4(4) . . ?
C13 C12 H12 119.8 . . ?
C8 C13 H13 120.0 . . ?
C12 C13 C8 120.1(3) . . ?
C12 C13 H13 120.0 . . ?
Se21 C26 H26 106.6 . . ?
C25 C26 Se21 110.1(2) . . ?
C25 C26 H26 106.6 . . ?
C40 C26 Se21 113.6(2) . . ?
C40 C26 H26 106.6 . . ?
C40 C26 C25 112.7(3) . . ?
C26 C25 H25A 108.5 . . ?
C26 C25 H25B 108.5 . . ?
H25A C25 H25B 107.5 . . ?
C24 C25 C26 114.9(3) . . ?
C24 C25 H25A 108.5 . . ?
C24 C25 H25B 108.5 . . ?
O24 C24 N23 118.9(3) . . ?
O24 C24 C25 121.0(3) . . ?
N23 C24 C25 120.1(3) . . ?
N23 C22 Se21 120.8(2) . . ?
N22 C22 Se21 122.0(3) . . ?
N22 C22 N23 117.1(3) . . ?
F21 C40 F22 107.3(3) . . ?
F21 C40 F23 106.3(3) . . ?
F21 C40 C26 113.8(3) . . ?
F22 C40 F23 106.0(3) . . ?
F22 C40 C26 110.4(3) . . ?
F23 C40 C26 112.6(3) . . ?
C35 C34 N23 118.3(3) . . ?
C39 C34 N23 119.9(3) . . ?
C39 C34 C35 121.8(3) . . ?
C34 C35 H35 120.7 . . ?
C34 C35 C36 118.6(3) . . ?
C36 C35 H35 120.7 . . ?
C35 C36 H36 119.9 . . ?
C37 C36 C35 120.2(4) . . ?
C37 C36 H36 119.9 . . ?
C36 C37 H37 120.0 . . ?
C38 C37 C36 120.0(3) . . ?
C38 C37 H37 120.0 . . ?
C37 C38 H38 119.9 . . ?
C37 C38 C39 120.3(3) . . ?
C39 C38 H38 119.9 . . ?
C34 C39 C38 119.1(3) . . ?
C34 C39 H39 120.4 . . ?
C38 C39 H39 120.4 . . ?
O27 C27 N22 123.2(3) . . ?
O27 C27 C28 120.6(3) . . ?
N22 C27 C28 116.3(3) . . ?
C29 C28 C27 121.8(3) . . ?
C33 C28 C27 118.7(3) . . ?
C33 C28 C29 119.4(3) . . ?
C28 C29 H29 120.1 . . ?
C30 C29 C28 119.8(4) . . ?
C30 C29 H29 120.1 . . ?
C29 C30 H30 119.9 . . ?
C31 C30 C29 120.2(3) . . ?
C31 C30 H30 119.9 . . ?
C30 C31 H31 119.9 . . ?
C30 C31 C32 120.2(3) . . ?
C32 C31 H31 119.9 . . ?
C31 C32 H32 120.2 . . ?
C33 C32 C31 119.6(3) . . ?
C33 C32 H32 120.2 . . ?
C28 C33 H33 119.6 . . ?
C32 C33 C28 120.8(3) . . ?
C32 C33 H33 119.6 . . ?

loop_
_geom_bond_atom_site_label_1
_geom_bond_atom_site_label_2
_geom_bond_distance
_geom_bond_site_symmetry_2
_geom_bond_publ_flag
Se1 C6 1.955(4) . ?
Se1 C2 1.915(3) . ?
Se21 C26 1.955(4) . ?
Se21 C22 1.928(3) . ?
F1 C20 1.350(4) . ?
F2 C20 1.333(4) . ?
F3 C20 1.349(4) . ?
F21 C40 1.332(4) . ?
F22 C40 1.340(4) . ?
F23 C40 1.353(4) . ?
O4 C4 1.206(4) . ?
O7 C7 1.220(4) . ?
O24 C24 1.208(4) . ?
O27 C27 1.225(4) . ?
N3 C4 1.412(4) . ?
N3 C2 1.391(4) . ?
N3 C14 1.465(4) . ?
N2 C2 1.290(5) . ?
N2 C7 1.398(4) . ?
N23 C24 1.415(5) . ?
N23 C22 1.378(4) . ?
N23 C34 1.463(4) . ?
N22 C22 1.292(5) . ?
N22 C27 1.394(5) . ?
C6 H6 1.0000 . ?
C6 C5 1.513(5) . ?
C6 C20 1.501(5) . ?
C5 H5A 0.9900 . ?
C5 H5B 0.9900 . ?
C5 C4 1.515(5) . ?
C14 C15 1.380(5) . ?
C14 C19 1.376(5) . ?
C15 H15 0.9500 . ?
C15 C16 1.395(5) . ?
C16 H16 0.9500 . ?
C16 C17 1.387(6) . ?
C17 H17 0.9500 . ?
C17 C18 1.387(5) . ?
C18 H18 0.9500 . ?
C18 C19 1.395(5) . ?
C19 H19 0.9500 . ?
C7 C8 1.480(5) . ?
C8 C9 1.397(5) . ?
C8 C13 1.399(5) . ?
C9 H9 0.9500 . ?
C9 C10 1.388(5) . ?
C10 H10 0.9500 . ?
C10 C11 1.390(6) . ?
C11 H11 0.9500 . ?
C11 C12 1.385(6) . ?
C12 H12 0.9500 . ?
C12 C13 1.375(6) . ?
C13 H13 0.9500 . ?
C26 H26 1.0000 . ?
C26 C25 1.514(5) . ?
C26 C40 1.508(5) . ?
C25 H25A 0.9900 . ?
C25 H25B 0.9900 . ?
C25 C24 1.505(4) . ?
C34 C35 1.385(5) . ?
C34 C39 1.381(5) . ?
C35 H35 0.9500 . ?
C35 C36 1.394(5) . ?
C36 H36 0.9500 . ?
C36 C37 1.393(6) . ?
C37 H37 0.9500 . ?
C37 C38 1.384(5) . ?
C38 H38 0.9500 . ?
C38 C39 1.387(5) . ?
C39 H39 0.9500 . ?
C27 C28 1.480(5) . ?
C28 C29 1.402(5) . ?
C28 C33 1.388(5) . ?
C29 H29 0.9500 . ?
C29 C30 1.390(5) . ?
C30 H30 0.9500 . ?
C30 C31 1.384(6) . ?
C31 H31 0.9500 . ?
C31 C32 1.395(5) . ?
C32 H32 0.9500 . ?
C32 C33 1.382(5) . ?
C33 H33 0.9500 . ?

loop_
_geom_torsion_atom_site_label_1
_geom_torsion_atom_site_label_2
_geom_torsion_atom_site_label_3
_geom_torsion_atom_site_label_4
_geom_torsion
_geom_torsion_site_symmetry_1
_geom_torsion_site_symmetry_2
_geom_torsion_site_symmetry_3
_geom_torsion_site_symmetry_4
_geom_torsion_publ_flag
Se1 C6 C5 C4 -62.3(3) . . . . ?
Se1 C6 C20 F1 68.4(3) . . . . ?
Se1 C6 C20 F2 -53.4(3) . . . . ?
Se1 C6 C20 F3 -173.1(2) . . . . ?
Se21 C26 C25 C24 -62.7(3) . . . . ?
Se21 C26 C40 F21 -52.1(4) . . . . ?
Se21 C26 C40 F22 -172.8(2) . . . . ?
Se21 C26 C40 F23 68.9(3) . . . . ?
O7 C7 C8 C9 164.6(4) . . . . ?
O7 C7 C8 C13 -15.5(5) . . . . ?
O27 C27 C28 C29 -179.1(4) . . . . ?
O27 C27 C28 C33 -1.1(5) . . . . ?
N3 C14 C15 C16 -177.1(3) . . . . ?
N3 C14 C19 C18 176.8(3) . . . . ?
N2 C7 C8 C9 -14.1(5) . . . . ?
N2 C7 C8 C13 165.9(3) . . . . ?
N23 C34 C35 C36 -176.9(3) . . . . ?
N23 C34 C39 C38 176.6(3) . . . . ?
N22 C27 C28 C29 0.5(5) . . . . ?
N22 C27 C28 C33 178.5(3) . . . . ?
C6 C5 C4 O4 -142.5(3) . . . . ?
C6 C5 C4 N3 39.8(4) . . . . ?
C5 C6 C20 F1 -58.0(4) . . . . ?
C5 C6 C20 F2 -179.7(3) . . . . ?
C5 C6 C20 F3 60.6(4) . . . . ?
C4 N3 C2 Se1 -9.6(5) . . . . ?
C4 N3 C2 N2 172.2(3) . . . . ?
C4 N3 C14 C15 90.4(4) . . . . ?
C4 N3 C14 C19 -87.5(4) . . . . ?
C2 N3 C4 O4 -177.2(3) . . . . ?
C2 N3 C4 C5 0.6(5) . . . . ?
C2 N3 C14 C15 -90.0(4) . . . . ?
C2 N3 C14 C19 92.2(4) . . . . ?
C2 N2 C7 O7 31.3(5) . . . . ?
C2 N2 C7 C8 -150.1(3) . . . . ?
C20 C6 C5 C4 66.0(4) . . . . ?
C14 N3 C4 O4 2.5(5) . . . . ?
C14 N3 C4 C5 -179.8(3) . . . . ?
C14 N3 C2 Se1 170.8(2) . . . . ?
C14 N3 C2 N2 -7.5(4) . . . . ?
C14 C15 C16 C17 0.8(5) . . . . ?
C15 C14 C19 C18 -1.0(5) . . . . ?
C15 C16 C17 C18 -1.8(6) . . . . ?
C16 C17 C18 C19 1.5(6) . . . . ?
C17 C18 C19 C14 -0.1(5) . . . . ?
C19 C14 C15 C16 0.6(5) . . . . ?
C7 N2 C2 Se1 4.7(5) . . . . ?
C7 N2 C2 N3 -177.1(3) . . . . ?
C7 C8 C9 C10 -178.8(3) . . . . ?
C7 C8 C13 C12 -179.3(3) . . . . ?
C8 C9 C10 C11 -2.3(5) . . . . ?
C9 C8 C13 C12 0.7(5) . . . . ?
C9 C10 C11 C12 1.5(6) . . . . ?
C10 C11 C12 C13 0.5(6) . . . . ?
C11 C12 C13 C8 -1.5(5) . . . . ?
C13 C8 C9 C10 1.3(5) . . . . ?
C26 C25 C24 O24 -139.6(4) . . . . ?
C26 C25 C24 N23 42.5(5) . . . . ?
C25 C26 C40 F21 -178.2(3) . . . . ?
C25 C26 C40 F22 61.1(4) . . . . ?
C25 C26 C40 F23 -57.2(4) . . . . ?
C24 N23 C22 Se21 -10.7(5) . . . . ?
C24 N23 C22 N22 171.6(3) . . . . ?
C24 N23 C34 C35 95.7(4) . . . . ?
C24 N23 C34 C39 -82.2(4) . . . . ?
C22 N23 C24 O24 -179.3(3) . . . . ?
C22 N23 C24 C25 -1.3(5) . . . . ?
C22 N23 C34 C35 -83.8(4) . . . . ?
C22 N23 C34 C39 98.3(4) . . . . ?
C22 N22 C27 O27 19.2(6) . . . . ?
C22 N22 C27 C28 -160.4(3) . . . . ?
C40 C26 C25 C24 65.2(4) . . . . ?
C34 N23 C24 O24 1.2(5) . . . . ?
C34 N23 C24 C25 179.2(3) . . . . ?
C34 N23 C22 Se21 168.8(2) . . . . ?
C34 N23 C22 N22 -9.0(5) . . . . ?
C34 C35 C36 C37 0.7(5) . . . . ?
C35 C34 C39 C38 -1.2(5) . . . . ?
C35 C36 C37 C38 -2.2(6) . . . . ?
C36 C37 C38 C39 2.0(6) . . . . ?
C37 C38 C39 C34 -0.3(5) . . . . ?
C39 C34 C35 C36 1.0(5) . . . . ?
C27 N22 C22 Se21 3.3(5) . . . . ?
C27 N22 C22 N23 -179.0(3) . . . . ?
C27 C28 C29 C30 178.3(3) . . . . ?
C27 C28 C33 C32 -177.2(3) . . . . ?
C28 C29 C30 C31 -1.5(6) . . . . ?
C29 C28 C33 C32 0.8(5) . . . . ?
C29 C30 C31 C32 1.5(6) . . . . ?
C30 C31 C32 C33 -0.3(5) . . . . ?
C31 C32 C33 C28 -0.9(5) . . . . ?
C33 C28 C29 C30 0.4(5) . . . . ?
